data_2008454
loop_
_publ_author_name
'Ruane, Patrick H.'
'McClelland, Robert A.'
'Lough, Alan J.'

_publ_section_title
;
 2<i>H</i>-Dibenzo[<i>b</i>,<i>f</i>]azepin-2-one
;
_journal_issue 5
_journal_name_full 'Acta Crystallographica Section C'
_journal_page_first 819
_journal_page_last 821
_journal_paper_doi 10.1107/S0108270198016357
_journal_volume 55
_journal_year 1999
_chemical_formula_sum 'C14 H9 N O'
_chemical_formula_weight 207.22
_chemical_name_systematic
;
Dibenzo[b,f]azepin-2-one
;
_space_group_IT_number 15
_symmetry_cell_setting monoclinic
_symmetry_space_group_name_Hall '-C 2yc'
_symmetry_space_group_name_H-M 'C 1 2/c 1'
_cell_angle_alpha 90.00
_cell_angle_beta 100.768(2)
_cell_angle_gamma 90.00
_cell_formula_units_Z 8
_cell_length_a 11.5121(3)
_cell_length_b 8.5186(3)
_cell_length_c 20.4454(7)
_cell_measurement_reflns_used 7403
_cell_measurement_temperature 150.00(10)
_cell_measurement_theta_max 26.37
_cell_measurement_theta_min 4.45
_cell_volume 1969.71(11)
_computing_cell_refinement 'DENZO-SMN (Otwinowski & Minor, 1997)'
_computing_data_collection 'KappaCCD Server Software (Nonius, 1997)'
_computing_data_reduction DENZO-SMN
_computing_molecular_graphics SHELXTL/PC
_computing_publication_material SHELXTL/PC
_computing_structure_refinement SHELXTL/PC
_computing_structure_solution 'SHELXTL/PC (Sheldrick, 1997)'
_diffrn_ambient_temperature 150.00(10)
_diffrn_measured_fraction_theta_full 0.993
_diffrn_measured_fraction_theta_max 0.993
_diffrn_measurement_device_type 'Nonius KappaCCD'
_diffrn_measurement_method '1\% \f scans'
_diffrn_radiation_monochromator graphite
_diffrn_radiation_source 'fine-focus sealed tube'
_diffrn_radiation_type MoK\a
_diffrn_radiation_wavelength 0.71073
_diffrn_reflns_av_R_equivalents 0.049
_diffrn_reflns_av_sigmaI/netI 0.0419
_diffrn_reflns_limit_h_max 14
_diffrn_reflns_limit_h_min 0
_diffrn_reflns_limit_k_max 10
_diffrn_reflns_limit_k_min 0
_diffrn_reflns_limit_l_max 25
_diffrn_reflns_limit_l_min -25
_diffrn_reflns_number 7403
_diffrn_reflns_theta_full 26.37
_diffrn_reflns_theta_max 26.37
_diffrn_reflns_theta_min 4.45
_diffrn_standards_decay_% none
_exptl_absorpt_coefficient_mu 0.089
_exptl_absorpt_correction_type none
_exptl_crystal_colour purple
_exptl_crystal_density_diffrn 1.398
_exptl_crystal_density_method 'not measured'
_exptl_crystal_description 'fragment cut from needle'
_exptl_crystal_F_000 864
_exptl_crystal_size_max 0.30
_exptl_crystal_size_mid 0.26
_exptl_crystal_size_min 0.25
_refine_diff_density_max 0.190
_refine_diff_density_min -0.139
_refine_ls_extinction_coef 0.013(3)
_refine_ls_extinction_method SHELXL97
_refine_ls_goodness_of_fit_ref 1.035
_refine_ls_hydrogen_treatment constr
_refine_ls_matrix_type full
_refine_ls_number_parameters 146
_refine_ls_number_reflns 1996
_refine_ls_number_restraints 0
_refine_ls_restrained_S_all 1.035
_refine_ls_R_factor_all 0.046
_refine_ls_R_factor_gt 0.038
_refine_ls_shift/su_max <0.001
_refine_ls_shift/su_mean 0.000
_refine_ls_structure_factor_coef Fsqd
_refine_ls_weighting_details 'calc w = 1/[\s^2^(Fo^2^)+(0.0367P)^2^+1.2397P] where P = (Fo^2^+2Fc^2^)/3'
_refine_ls_weighting_scheme calc
_refine_ls_wR_factor_ref 0.099
_reflns_number_gt 1682
_reflns_number_total 1996
_reflns_threshold_expression I>2\s(I)
_cod_data_source_file fg1517.cif
_cod_data_source_block fg1517
_cod_depositor_comments
;
The following automatic conversions were performed:
'_geom_bond_publ_flag' value 'Y' changed to 'y' according to
'/home/saulius/struct/CIF-dictionaries/cif_core.dic' dictionary named
'cif_core.dic' version 2.4.1 from 2010-06-29 (13
times).

'_geom_bond_publ_flag' value 'N' changed to 'n' according to
'/home/saulius/struct/CIF-dictionaries/cif_core.dic' dictionary named
'cif_core.dic' version 2.4.1 from 2010-06-29 (5 times).

Automatic conversion script
Id: cif_fix_enum 1527 2010-12-29 10:47:43Z saulius 

The following automatic conversions were performed:

'_geom_bond_publ_flag' value 'Y' changed to 'y' according to
/home/saulius/struct/CIF-dictionaries/cif_core.dic dictionary named
'cif_core.dic' version 2.4.1 from 2010-06-29 (13
times).

'_geom_bond_publ_flag' value 'N' changed to 'n' according to
/home/saulius/struct/CIF-dictionaries/cif_core.dic dictionary named
'cif_core.dic' version 2.4.1 from 2010-06-29 (5
times).

'_geom_angle_publ_flag' value 'Y' changed to 'y' according
to /home/saulius/struct/CIF-dictionaries/cif_core.dic dictionary
named 'cif_core.dic' version 2.4.1 from 2010-06-29 (15 times).

Automatic conversion script
Id: cif_fix_values 1715 2011-07-08 13:25:40Z adriana 
;
_cod_original_sg_symbol_H-M 'C 2/c'
_cod_database_code 2008454

loop_
_symmetry_equiv_pos_as_xyz
'x, y, z'
'-x, y, -z+1/2'
'x+1/2, y+1/2, z'
'-x+1/2, y+1/2, -z+1/2'
'-x, -y, -z'
'x, -y, z-1/2'
'-x+1/2, -y+1/2, -z'
'x+1/2, -y+1/2, z-1/2'

loop_
_atom_site_label
_atom_site_fract_x
_atom_site_fract_y
_atom_site_fract_z
_atom_site_U_iso_or_equiv
_atom_site_adp_type
_atom_site_calc_flag
_atom_site_refinement_flags
_atom_site_occupancy
_atom_site_disorder_assembly
_atom_site_disorder_group
_atom_site_type_symbol
O1 .69659(10) .16130(13) .76926(5) .0469(3) Uani d . 1 . . O
C2 .66985(13) .18066(16) .70817(7) .0347(3) Uani d . 1 . . C
C3 .58425(12) .08007(16) .66637(7) .0356(3) Uani d . 1 . . C
H3A .5499 -.0053 .6858 .043 Uiso calc R 1 . . H
C4 .55336(12) .10637(17) .60100(7) .0336(3) Uani d . 1 . . C
H4A .4985 .0369 .5752 .040 Uiso calc R 1 . . H
C5 .59971(11) .23654(15) .56727(6) .0272(3) Uani d . 1 . . C
N6 .55021(9) .24684(13) .50462(5) .0288(3) Uani d . 1 . . N
C7 .56941(11) .35169(14) .45550(6) .0272(3) Uani d . 1 . . C
C8 .49260(11) .32545(16) .39474(7) .0316(3) Uani d . 1 . . C
H8A .4348 .2449 .3921 .038 Uiso calc R 1 . . H
C9 .49813(12) .41249(17) .33877(7) .0352(3) Uani d . 1 . . C
H9A .4446 .3924 .2983 .042 Uiso calc R 1 . . H
C10 .58256(12) .53001(17) .34178(7) .0351(3) Uani d . 1 . . C
H10A .5879 .5900 .3033 .042 Uiso calc R 1 . . H
C11 .65845(12) .55895(16) .40104(7) .0328(3) Uani d . 1 . . C
H11A .7157 .6399 .4025 .039 Uiso calc R 1 . . H
C12 .65458(11) .47323(15) .45952(6) .0282(3) Uani d . 1 . . C
C13 .73640(11) .51856(15) .51886(7) .0319(3) Uani d . 1 . . C
H13A .7889 .6011 .5128 .038 Uiso calc R 1 . . H
C14 .75024(11) .46265(16) .58136(7) .0323(3) Uani d . 1 . . C
H14A .8079 .5157 .6130 .039 Uiso calc R 1 . . H
C15 .69129(11) .33478(14) .60790(6) .0281(3) Uani d . 1 . . C
C16 .72187(12) .30441(16) .67427(7) .0337(3) Uani d . 1 . . C
H16A .7810 .3683 .7000 .040 Uiso calc R 1 . . H

loop_
_atom_site_aniso_label
_atom_site_aniso_U_11
_atom_site_aniso_U_22
_atom_site_aniso_U_33
_atom_site_aniso_U_12
_atom_site_aniso_U_13
_atom_site_aniso_U_23
O1 .0686(8) .0413(6) .0284(6) .0081(5) .0034(5) .0033(4)
C2 .0426(8) .0316(7) .0298(7) .0115(6) .0058(6) .0012(5)
C3 .0377(7) .0339(7) .0364(8) .0021(6) .0098(6) .0061(6)
C4 .0314(7) .0348(7) .0342(7) -.0023(6) .0049(5) .0037(6)
C5 .0245(6) .0266(6) .0310(7) .0032(5) .0063(5) -.0004(5)
N6 .0276(5) .0293(6) .0296(6) .0005(4) .0061(4) .0009(4)
C7 .0268(6) .0259(6) .0301(7) .0044(5) .0085(5) -.0005(5)
C8 .0300(7) .0323(7) .0326(7) .0010(5) .0062(5) -.0001(6)
C9 .0358(7) .0394(8) .0302(7) .0057(6) .0060(5) .0025(6)
C10 .0399(7) .0343(7) .0333(7) .0064(6) .0124(6) .0058(6)
C11 .0343(7) .0280(7) .0389(8) .0016(5) .0139(6) .0014(6)
C12 .0279(6) .0255(6) .0330(7) .0037(5) .0099(5) -.0018(5)
C13 .0312(7) .0274(7) .0383(8) -.0023(5) .0094(5) -.0028(5)
C14 .0309(7) .0304(7) .0351(7) -.0020(5) .0054(5) -.0054(6)
C15 .0273(6) .0261(6) .0312(7) .0046(5) .0062(5) -.0029(5)
C16 .0373(7) .0298(7) .0321(7) .0034(6) .0017(5) -.0042(6)

loop_
_atom_type_symbol
_atom_type_description
_atom_type_scat_dispersion_real
_atom_type_scat_dispersion_imag
_atom_type_scat_source
C C 0.0033 0.0016 'International Tables Vol C Tables 4.2.6.8 and 6.1.1.4'
H H 0.0000 0.0000 'International Tables Vol C Tables 4.2.6.8 and 6.1.1.4'
N N 0.0061 0.0033 'International Tables Vol C Tables 4.2.6.8 and 6.1.1.4'
O O 0.0106 0.0060 'International Tables Vol C Tables 4.2.6.8 and 6.1.1.4'

loop_
_geom_angle_atom_site_label_1
_geom_angle_atom_site_label_2
_geom_angle_atom_site_label_3
_geom_angle
_geom_angle_publ_flag
O1 C2 C16 122.05(14) ?
O1 C2 C3 121.75(13) ?
C16 C2 C3 116.20(12) y
C4 C3 C2 120.86(13) y
C3 C4 C5 123.22(13) y
N6 C5 C4 112.60(11) y
N6 C5 C15 130.57(12) y
C4 C5 C15 116.82(11) y
C5 N6 C7 130.74(11) y
N6 C7 C8 112.22(11) ?
N6 C7 C12 128.91(12) y
C8 C7 C12 118.87(12) ?
C9 C8 C7 122.14(13) ?
C8 C9 C10 119.52(13) ?
C11 C10 C9 119.46(13) ?
C10 C11 C12 122.57(13) ?
C11 C12 C7 117.43(12) ?
C11 C12 C13 117.11(12) ?
C7 C12 C13 125.45(12) y
C14 C13 C12 130.32(13) y
C13 C14 C15 130.13(13) y
C16 C15 C14 117.80(12) y
C16 C15 C5 118.57(12) y
C14 C15 C5 123.64(12) y
C15 C16 C2 124.13(13) y

loop_
_geom_bond_atom_site_label_1
_geom_bond_atom_site_label_2
_geom_bond_site_symmetry_2
_geom_bond_distance
_geom_bond_publ_flag
O1 C2 . 1.2402(17) y
C2 C16 . 1.451(2) y
C2 C3 . 1.456(2) y
C3 C4 . 1.3361(19) y
C4 C5 . 1.4585(18) y
C5 N6 . 1.3040(16) y
C5 C15 . 1.4747(18) y
N6 C7 . 1.3921(16) y
C7 C8 . 1.4016(18) n
C7 C12 . 1.4177(18) y
C8 C9 . 1.3750(19) n
C9 C10 . 1.389(2) n
C10 C11 . 1.377(2) n
C11 C12 . 1.4087(18) n
C12 C13 . 1.4427(18) y
C13 C14 . 1.3450(19) y
C14 C15 . 1.4420(19) y
C15 C16 . 1.3616(18) y

loop_
_geom_torsion_atom_site_label_1
_geom_torsion_atom_site_label_2
_geom_torsion_atom_site_label_3
_geom_torsion_atom_site_label_4
_geom_torsion
O1 C2 C3 C4 177.52(13)
C16 C2 C3 C4 -2.5(2)
C2 C3 C4 C5 -1.3(2)
C3 C4 C5 N6 -174.77(13)
C3 C4 C5 C15 4.48(19)
C4 C5 N6 C7 -179.38(12)
C15 C5 N6 C7 1.5(2)
C5 N6 C7 C8 -177.27(12)
C5 N6 C7 C12 4.0(2)
N6 C7 C8 C9 -178.11(12)
C12 C7 C8 C9 0.79(19)
C7 C8 C9 C10 0.3(2)
C8 C9 C10 C11 -0.9(2)
C9 C10 C11 C12 0.2(2)
C10 C11 C12 C7 0.89(19)
C10 C11 C12 C13 -178.02(12)
N6 C7 C12 C11 177.33(12)
C8 C7 C12 C11 -1.36(17)
N6 C7 C12 C13 -3.9(2)
C8 C7 C12 C13 177.44(12)
C11 C12 C13 C14 177.57(13)
C7 C12 C13 C14 -1.2(2)
C12 C13 C14 C15 3.3(2)
C13 C14 C15 C16 -179.11(14)
C13 C14 C15 C5 0.5(2)
N6 C5 C15 C16 175.40(13)
C4 C5 C15 C16 -3.69(17)
N6 C5 C15 C14 -4.2(2)
C4 C5 C15 C14 176.72(12)
C14 C15 C16 C2 179.56(12)
C5 C15 C16 C2 -0.1(2)
O1 C2 C16 C15 -176.80(13)
C3 C2 C16 C15 3.2(2)

loop_
_cod_related_entry_id
_cod_related_entry_database
_cod_related_entry_code
1 ChemSpider 243294
